data_4335020
loop_
_publ_author_name
'Feng Gao'
'Min-Xia Yao'
'Yu-Yang Li'
'Yi-Zhi Li'
'You Song'
'Jing-Lin Zuo'

_publ_section_title
;
 Syntheses, Structures, and Magnetic Properties of seven-coordinate
 Lanthanide Porphyrinate or Phthalocyaninate Complexes with Kl\"aui's
 Tripodal Ligand
;
_journal_name_full 'Inorganic Chemistry'
_journal_page_first 6407
_journal_page_last 6416
_journal_paper_doi 10.1021/ic400245n
_journal_volume 52
_journal_year 2013
_chemical_formula_sum 'C49 H51 Co Gd N8 O9 P3'
_chemical_formula_weight 1205.07
_chemical_name_systematic
; 
 ? 
;
_space_group_IT_number 14
_symmetry_cell_setting monoclinic
_symmetry_space_group_name_Hall '-P 2ybc'
_symmetry_space_group_name_H-M 'P 1 21/c 1'
_atom_sites_solution_hydrogens geom
_atom_sites_solution_primary direct
_atom_sites_solution_secondary difmap
_audit_creation_method SHELXL-97
_cell_angle_alpha 90.00
_cell_angle_beta 107.365(3)
_cell_angle_gamma 90.00
_cell_formula_units_Z 4
_cell_length_a 12.0228(14)
_cell_length_b 23.3928(17)
_cell_length_c 19.5605(15)
_cell_measurement_reflns_used 9953
_cell_measurement_temperature 291(2)
_cell_measurement_theta_max 26.28
_cell_measurement_theta_min 2.49
_cell_volume 5250.6(8)
_computing_cell_refinement 'Bruker SMART'
_computing_data_collection 'Bruker SMART'
_computing_data_reduction 'Bruker SAINT'
_computing_molecular_graphics 'Bruker SHELXTL'
_computing_publication_material 'Bruker SHELXTL'
_computing_structure_refinement 'Bruker SHELXTL'
_computing_structure_solution 'Bruker SHELXTL'
_diffrn_ambient_temperature 291(2)
_diffrn_measured_fraction_theta_full 0.995
_diffrn_measured_fraction_theta_max 0.995
_diffrn_measurement_device_type 'Bruker APEX II CCD'
_diffrn_measurement_method '\f and \w scans'
_diffrn_radiation_monochromator graphite
_diffrn_radiation_source 'fine-focus sealed tube'
_diffrn_radiation_type MoK\a
_diffrn_radiation_wavelength 0.71073
_diffrn_reflns_av_R_equivalents 0.0170
_diffrn_reflns_av_sigmaI/netI 0.0703
_diffrn_reflns_limit_h_max 14
_diffrn_reflns_limit_h_min -14
_diffrn_reflns_limit_k_max 28
_diffrn_reflns_limit_k_min -28
_diffrn_reflns_limit_l_max 24
_diffrn_reflns_limit_l_min -16
_diffrn_reflns_number 41742
_diffrn_reflns_theta_full 26.00
_diffrn_reflns_theta_max 26.00
_diffrn_reflns_theta_min 1.40
_exptl_absorpt_coefficient_mu 1.721
_exptl_absorpt_correction_T_max 0.7247
_exptl_absorpt_correction_T_min 0.6444
_exptl_absorpt_correction_type multi-scan
_exptl_absorpt_process_details 'SADABS; Bruker, 2000'
_exptl_crystal_colour blue
_exptl_crystal_density_diffrn 1.524
_exptl_crystal_description block
_exptl_crystal_F_000 2436
_exptl_crystal_size_max 0.28
_exptl_crystal_size_mid 0.22
_exptl_crystal_size_min 0.20
_refine_diff_density_max 0.902
_refine_diff_density_min -0.736
_refine_diff_density_rms 0.153
_refine_ls_extinction_method none
_refine_ls_goodness_of_fit_ref 1.016
_refine_ls_hydrogen_treatment constr
_refine_ls_matrix_type full
_refine_ls_number_parameters 646
_refine_ls_number_reflns 10266
_refine_ls_number_restraints 0
_refine_ls_restrained_S_all 1.016
_refine_ls_R_factor_all 0.0732
_refine_ls_R_factor_gt 0.0573
_refine_ls_shift/su_max 0.000
_refine_ls_shift/su_mean 0.000
_refine_ls_structure_factor_coef Fsqd
_refine_ls_weighting_details 'calc w=1/[\s^2^(Fo^2^)+(0.0913P)^2^+0.0000P] where P=(Fo^2^+2Fc^2^)/3'
_refine_ls_weighting_scheme calc
_refine_ls_wR_factor_gt 0.1442
_refine_ls_wR_factor_ref 0.1516
_reflns_number_gt 7539
_reflns_number_total 10266
_reflns_threshold_expression >2sigma(I)
_cod_data_source_file ic400245n_si_002_8.cif
_cod_data_source_block 20120702d
_cod_database_code 4335020

loop_
_symmetry_equiv_pos_as_xyz
'x, y, z'
'-x, y+1/2, -z+1/2'
'-x, -y, -z'
'x, -y-1/2, z-1/2'

loop_
_atom_site_label
_atom_site_type_symbol
_atom_site_fract_x
_atom_site_fract_y
_atom_site_fract_z
_atom_site_U_iso_or_equiv
_atom_site_adp_type
_atom_site_occupancy
_atom_site_symmetry_multiplicity
_atom_site_calc_flag
_atom_site_refinement_flags
C1 C 0.0244(5) 0.3051(2) 1.0889(3) 0.0539(14) Uani 1 1 d .
H1 H -0.0038 0.2672 1.0971 0.065 Uiso 1 1 calc R
C2 C 0.1419(5) 0.3198(2) 1.0989(3) 0.0510(13) Uani 1 1 d .
H2 H 0.2088 0.2940 1.1152 0.061 Uiso 1 1 calc R
C3 C 0.1468(5) 0.3764(2) 1.0825(3) 0.0519(13) Uani 1 1 d .
H3 H 0.2178 0.3981 1.0857 0.062 Uiso 1 1 calc R
C4 C 0.0329(5) 0.3985(2) 1.0628(3) 0.0493(13) Uani 1 1 d .
H4 H 0.0119 0.4383 1.0496 0.059 Uiso 1 1 calc R
C5 C -0.0472(5) 0.3544(2) 1.0641(3) 0.0511(13) Uani 1 1 d .
H5 H -0.1317 0.3576 1.0543 0.061 Uiso 1 1 calc R
C6 C -0.2225(5) 0.4432(2) 0.8504(4) 0.0628(16) Uani 1 1 d .
H6A H -0.2517 0.4173 0.8104 0.075 Uiso 1 1 calc R
H6B H -0.1802 0.4736 0.8352 0.075 Uiso 1 1 calc R
C7 C -0.3242(5) 0.4687(3) 0.8705(3) 0.0623(16) Uani 1 1 d .
H7A H -0.3784 0.4389 0.8721 0.093 Uiso 1 1 calc R
H7B H -0.3623 0.4967 0.8354 0.093 Uiso 1 1 calc R
H7C H -0.2963 0.4865 0.9167 0.093 Uiso 1 1 calc R
C8 C 0.1031(5) 0.4748(3) 0.8682(3) 0.0613(15) Uani 1 1 d .
H8A H 0.0405 0.4932 0.8316 0.074 Uiso 1 1 calc R
H8B H 0.1359 0.4456 0.8448 0.074 Uiso 1 1 calc R
C9 C 0.1966(5) 0.5189(2) 0.8997(4) 0.0666(17) Uani 1 1 d .
H9A H 0.1607 0.5553 0.9018 0.100 Uiso 1 1 calc R
H9B H 0.2472 0.5221 0.8700 0.100 Uiso 1 1 calc R
H9C H 0.2411 0.5074 0.9470 0.100 Uiso 1 1 calc R
C10 C 0.3807(5) 0.3573(3) 0.9445(3) 0.0594(15) Uani 1 1 d .
H10A H 0.3529 0.3567 0.8926 0.071 Uiso 1 1 calc R
H10B H 0.4252 0.3226 0.9606 0.071 Uiso 1 1 calc R
C11 C 0.4575(5) 0.4088(2) 0.9695(4) 0.0644(16) Uani 1 1 d .
H11A H 0.4105 0.4407 0.9746 0.097 Uiso 1 1 calc R
H11B H 0.4972 0.4179 0.9350 0.097 Uiso 1 1 calc R
H11C H 0.5137 0.4006 1.0148 0.097 Uiso 1 1 calc R
C12 C 0.2835(6) 0.2068(2) 0.9682(4) 0.0658(19) Uani 1 1 d .
H12A H 0.3321 0.2156 0.9380 0.079 Uiso 1 1 calc R
H12B H 0.2105 0.1917 0.9375 0.079 Uiso 1 1 calc R
C13 C 0.3413(5) 0.1615(2) 1.0187(4) 0.0705(19) Uani 1 1 d .
H13A H 0.3328 0.1256 0.9940 0.106 Uiso 1 1 calc R
H13B H 0.3062 0.1591 1.0567 0.106 Uiso 1 1 calc R
H13C H 0.4226 0.1703 1.0384 0.106 Uiso 1 1 calc R
C14 C -0.0640(5) 0.1540(2) 0.9496(3) 0.0561(14) Uani 1 1 d .
H14A H -0.1057 0.1598 0.8993 0.067 Uiso 1 1 calc R
H14B H -0.1214 0.1440 0.9734 0.067 Uiso 1 1 calc R
C15 C 0.0137(5) 0.1043(2) 0.9547(4) 0.0600(15) Uani 1 1 d .
H15A H 0.0557 0.1081 0.9202 0.090 Uiso 1 1 calc R
H15B H -0.0319 0.0699 0.9453 0.090 Uiso 1 1 calc R
H15C H 0.0679 0.1025 1.0020 0.090 Uiso 1 1 calc R
C16 C -0.2995(5) 0.2696(3) 0.8916(3) 0.0581(14) Uani 1 1 d .
H16A H -0.2912 0.2483 0.8509 0.070 Uiso 1 1 calc R
H16B H -0.3217 0.3084 0.8757 0.070 Uiso 1 1 calc R
C17 C -0.3965(5) 0.2431(3) 0.9152(4) 0.0663(17) Uani 1 1 d .
H17A H -0.3647 0.2258 0.9614 0.099 Uiso 1 1 calc R
H17B H -0.4351 0.2145 0.8812 0.099 Uiso 1 1 calc R
H17C H -0.4515 0.2721 0.9179 0.099 Uiso 1 1 calc R
C18 C 0.1459(4) 0.3719(2) 0.6873(3) 0.0465(12) Uani 1 1 d .
C19 C 0.2642(4) 0.3858(2) 0.6881(3) 0.0457(12) Uani 1 1 d .
C20 C 0.3111(5) 0.4335(2) 0.6629(3) 0.0516(13) Uani 1 1 d .
H20 H 0.2669 0.4658 0.6450 0.062 Uiso 1 1 calc R
C21 C 0.4307(5) 0.4291(2) 0.6667(3) 0.0553(14) Uani 1 1 d .
H21 H 0.4655 0.4595 0.6503 0.066 Uiso 1 1 calc R
C22 C 0.4967(5) 0.3821(2) 0.6934(3) 0.0535(14) Uani 1 1 d .
H22 H 0.5735 0.3803 0.6925 0.064 Uiso 1 1 calc R
C23 C 0.4500(5) 0.3370(2) 0.7219(3) 0.0495(13) Uani 1 1 d .
H23 H 0.4961 0.3062 0.7434 0.059 Uiso 1 1 calc R
C24 C 0.3345(4) 0.3391(2) 0.7177(3) 0.0435(11) Uani 1 1 d .
C25 C 0.2546(4) 0.29800(19) 0.7342(3) 0.0411(11) Uani 1 1 d .
C26 C 0.2194(5) 0.20482(18) 0.7684(3) 0.0407(11) Uani 1 1 d .
C27 C 0.2608(4) 0.1473(2) 0.7855(3) 0.0506(13) Uani 1 1 d .
C28 C 0.3715(5) 0.1234(2) 0.8019(3) 0.0489(13) Uani 1 1 d .
H28 H 0.4372 0.1446 0.8026 0.059 Uiso 1 1 calc R
C29 C 0.3764(5) 0.0652(2) 0.8172(3) 0.0572(15) Uani 1 1 d .
H29 H 0.4488 0.0474 0.8294 0.069 Uiso 1 1 calc R
C30 C 0.2808(4) 0.0325(2) 0.8154(3) 0.0539(14) Uani 1 1 d .
H30 H 0.2908 -0.0062 0.8260 0.065 Uiso 1 1 calc R
C31 C 0.1661(5) 0.0565(2) 0.7977(3) 0.0501(13) Uani 1 1 d .
H31 H 0.1007 0.0348 0.7965 0.060 Uiso 1 1 calc R
C32 C 0.1604(4) 0.1145(2) 0.7825(3) 0.0429(11) Uani 1 1 d .
C33 C 0.0630(4) 0.1543(2) 0.7645(3) 0.0438(12) Uani 1 1 d .
C34 C -0.1370(4) 0.1719(2) 0.7253(3) 0.0432(11) Uani 1 1 d .
C35 C -0.2595(4) 0.1523(2) 0.7084(3) 0.0482(13) Uani 1 1 d .
C36 C -0.3034(5) 0.0979(2) 0.7220(3) 0.0528(13) Uani 1 1 d .
H36 H -0.2571 0.0674 0.7443 0.063 Uiso 1 1 calc R
C37 C -0.4271(5) 0.0967(2) 0.6968(3) 0.0547(14) Uani 1 1 d .
H37 H -0.4636 0.0635 0.7049 0.066 Uiso 1 1 calc R
C38 C -0.4993(5) 0.1415(2) 0.6605(3) 0.0549(14) Uani 1 1 d .
H38 H -0.5795 0.1362 0.6438 0.066 Uiso 1 1 calc R
C39 C -0.4510(5) 0.1939(2) 0.6493(3) 0.0543(14) Uani 1 1 d .
H39 H -0.4970 0.2245 0.6270 0.065 Uiso 1 1 calc R
C40 C -0.3295(5) 0.1973(2) 0.6739(3) 0.0520(14) Uani 1 1 d .
C41 C -0.2511(4) 0.2444(2) 0.6718(3) 0.0446(12) Uani 1 1 d .
C42 C -0.2148(4) 0.3359(2) 0.6342(3) 0.0469(12) Uani 1 1 d .
C43 C -0.2525(4) 0.3846(2) 0.5909(3) 0.0448(12) Uani 1 1 d .
C44 C -0.3607(5) 0.4022(2) 0.5452(3) 0.0526(13) Uani 1 1 d .
H44 H -0.4272 0.3803 0.5402 0.063 Uiso 1 1 calc R
C45 C -0.3662(5) 0.4533(2) 0.5073(3) 0.0557(14) Uani 1 1 d .
H45 H -0.4377 0.4658 0.4775 0.067 Uiso 1 1 calc R
C46 C -0.2683(5) 0.4855(2) 0.5132(3) 0.0532(13) Uani 1 1 d .
H46 H -0.2755 0.5191 0.4869 0.064 Uiso 1 1 calc R
C47 C -0.1591(5) 0.4696(2) 0.5567(3) 0.0524(13) Uani 1 1 d .
H47 H -0.0927 0.4914 0.5611 0.063 Uiso 1 1 calc R
C48 C -0.1563(5) 0.4168(2) 0.5948(3) 0.0473(12) Uani 1 1 d .
C49 C -0.0552(5) 0.3876(2) 0.6437(3) 0.0481(12) Uani 1 1 d .
Co1 Co 0.04394(6) 0.33418(3) 0.99202(4) 0.04326(18) Uani 1 1 d .
Gd1 Gd 0.00426(2) 0.291713(10) 0.776084(13) 0.04044(11) Uani 1 1 d .
N1 N 0.1457(3) 0.31892(17) 0.7191(2) 0.0419(9) Uani 1 1 d .
N2 N 0.2919(3) 0.24564(17) 0.7595(2) 0.0425(10) Uani 1 1 d .
N3 N 0.1027(4) 0.20826(15) 0.7582(2) 0.0412(10) Uani 1 1 d .
N4 N -0.0462(4) 0.13825(17) 0.7530(3) 0.0498(11) Uani 1 1 d .
N5 N -0.1380(4) 0.22803(19) 0.7060(2) 0.0460(10) Uani 1 1 d .
N6 N -0.2869(4) 0.29325(17) 0.6409(3) 0.0471(11) Uani 1 1 d .
N7 N -0.0966(4) 0.33919(17) 0.6666(2) 0.0470(10) Uani 1 1 d .
N8 N 0.0527(3) 0.40384(16) 0.6555(2) 0.0439(10) Uani 1 1 d .
O1 O -0.1474(3) 0.41405(15) 0.9066(2) 0.0516(9) Uani 1 1 d .
O2 O 0.0568(3) 0.44895(16) 0.9156(2) 0.0572(9) Uani 1 1 d .
O3 O -0.0367(3) 0.37294(15) 0.8260(2) 0.0532(9) Uani 1 1 d .
O4 O 0.2828(3) 0.35942(17) 0.9729(2) 0.0564(10) Uani 1 1 d .
O5 O 0.2596(3) 0.25845(16) 0.9988(2) 0.0587(10) Uani 1 1 d .
O6 O 0.1617(3) 0.29632(14) 0.8744(2) 0.0510(9) Uani 1 1 d .
O7 O -0.0143(4) 0.20691(14) 0.9777(2) 0.0548(10) Uani 1 1 d .
O8 O -0.1898(3) 0.27126(17) 0.9450(2) 0.0564(10) Uani 1 1 d .
O9 O -0.0786(3) 0.25609(14) 0.85678(19) 0.0488(9) Uani 1 1 d .
P1 P -0.02170(12) 0.39242(6) 0.90239(8) 0.0467(3) Uani 1 1 d .
P2 P 0.18813(12) 0.30974(6) 0.95257(8) 0.0463(3) Uani 1 1 d .
P3 P -0.06452(12) 0.26534(6) 0.93509(8) 0.0456(3) Uani 1 1 d .

loop_
_atom_site_aniso_label
_atom_site_aniso_U_11
_atom_site_aniso_U_22
_atom_site_aniso_U_33
_atom_site_aniso_U_23
_atom_site_aniso_U_13
_atom_site_aniso_U_12
C1 0.066(4) 0.047(3) 0.053(4) -0.002(3) 0.025(3) -0.014(3)
C2 0.058(3) 0.058(3) 0.034(3) 0.003(2) 0.010(2) 0.013(3)
C3 0.058(3) 0.055(3) 0.044(3) -0.011(2) 0.019(3) 0.001(2)
C4 0.059(3) 0.051(3) 0.039(3) -0.012(2) 0.015(2) 0.014(2)
C5 0.053(3) 0.056(3) 0.043(3) -0.009(2) 0.011(2) 0.011(2)
C6 0.063(3) 0.052(3) 0.072(4) 0.012(3) 0.018(3) 0.021(3)
C7 0.055(3) 0.061(3) 0.068(4) 0.014(3) 0.015(3) 0.011(3)
C8 0.065(4) 0.062(3) 0.062(4) 0.015(3) 0.028(3) -0.004(3)
C9 0.066(4) 0.052(3) 0.085(5) 0.007(3) 0.027(3) 0.007(3)
C10 0.056(3) 0.063(3) 0.056(4) -0.001(3) 0.012(3) -0.017(3)
C11 0.064(3) 0.060(3) 0.068(4) 0.013(3) 0.018(3) -0.012(3)
C12 0.067(4) 0.054(3) 0.056(4) -0.016(3) -0.013(3) 0.009(3)
C13 0.063(4) 0.055(3) 0.075(5) 0.010(3) -0.008(3) 0.018(3)
C14 0.058(3) 0.055(3) 0.060(4) 0.016(3) 0.024(3) 0.012(3)
C15 0.057(3) 0.051(3) 0.070(4) -0.013(3) 0.017(3) -0.008(3)
C16 0.047(3) 0.069(3) 0.056(4) 0.009(3) 0.012(3) 0.011(3)
C17 0.053(3) 0.074(4) 0.067(4) 0.018(3) 0.012(3) -0.018(3)
C18 0.049(3) 0.044(3) 0.043(3) 0.001(2) 0.010(2) 0.009(2)
C19 0.048(3) 0.046(3) 0.043(3) -0.010(2) 0.013(2) -0.012(2)
C20 0.054(3) 0.049(3) 0.050(3) 0.014(2) 0.013(3) -0.006(2)
C21 0.055(3) 0.059(3) 0.052(3) 0.014(3) 0.016(3) -0.018(3)
C22 0.049(3) 0.061(3) 0.051(3) 0.009(3) 0.017(2) -0.017(3)
C23 0.049(3) 0.043(3) 0.054(3) -0.009(2) 0.011(2) -0.010(2)
C24 0.044(3) 0.050(3) 0.038(3) -0.008(2) 0.015(2) -0.014(2)
C25 0.043(3) 0.041(3) 0.039(3) -0.007(2) 0.011(2) -0.010(2)
C26 0.047(3) 0.037(2) 0.043(3) -0.009(2) 0.020(2) 0.003(2)
C27 0.046(3) 0.052(3) 0.050(3) 0.008(3) 0.010(2) 0.008(2)
C28 0.055(3) 0.041(3) 0.048(3) 0.015(2) 0.011(2) 0.008(2)
C29 0.046(3) 0.048(3) 0.071(4) 0.015(3) 0.008(3) 0.018(2)
C30 0.049(3) 0.044(3) 0.065(4) 0.009(3) 0.011(3) 0.011(2)
C31 0.053(3) 0.041(3) 0.057(4) 0.013(2) 0.018(3) 0.011(2)
C32 0.046(3) 0.043(3) 0.041(3) 0.015(2) 0.014(2) 0.010(2)
C33 0.039(2) 0.046(3) 0.045(3) 0.008(2) 0.010(2) -0.009(2)
C34 0.041(3) 0.048(3) 0.043(3) -0.006(2) 0.017(2) -0.011(2)
C35 0.046(3) 0.050(3) 0.050(3) -0.010(2) 0.016(2) -0.018(2)
C36 0.053(3) 0.052(3) 0.051(3) -0.007(3) 0.012(3) -0.014(2)
C37 0.058(3) 0.051(3) 0.061(4) -0.009(3) 0.026(3) -0.017(2)
C38 0.048(3) 0.057(3) 0.056(4) -0.009(3) 0.009(3) -0.013(2)
C39 0.052(3) 0.060(3) 0.049(4) -0.010(3) 0.011(3) -0.011(3)
C40 0.038(3) 0.056(3) 0.059(4) -0.012(3) 0.012(3) -0.013(2)
C41 0.046(3) 0.047(3) 0.042(3) -0.011(2) 0.014(2) -0.010(2)
C42 0.048(3) 0.051(3) 0.039(3) -0.012(2) 0.008(2) 0.010(2)
C43 0.046(3) 0.051(3) 0.035(3) 0.007(2) 0.008(2) 0.013(2)
C44 0.058(3) 0.052(3) 0.047(3) 0.006(2) 0.013(3) 0.022(2)
C45 0.058(3) 0.052(3) 0.049(3) 0.014(3) 0.004(3) 0.020(3)
C46 0.061(3) 0.049(3) 0.051(3) 0.012(3) 0.020(3) 0.017(3)
C47 0.068(3) 0.042(3) 0.049(3) 0.015(2) 0.021(3) 0.021(2)
C48 0.055(3) 0.047(3) 0.043(3) 0.014(2) 0.020(2) 0.018(2)
C49 0.055(3) 0.047(3) 0.042(3) 0.011(2) 0.013(2) 0.013(2)
Co1 0.0466(4) 0.0470(4) 0.0353(4) -0.0067(3) 0.0108(3) 0.0109(3)
Gd1 0.04220(16) 0.04258(17) 0.03533(18) 0.00674(10) 0.00971(12) 0.00816(9)
N1 0.041(2) 0.044(2) 0.040(2) 0.0067(18) 0.0110(18) 0.0035(17)
N2 0.046(2) 0.044(2) 0.035(2) 0.0051(18) 0.0078(18) -0.0006(18)
N3 0.041(2) 0.044(2) 0.038(3) -0.0030(17) 0.0106(19) 0.0096(16)
N4 0.058(3) 0.039(2) 0.057(3) 0.005(2) 0.024(2) -0.014(2)
N5 0.045(2) 0.048(2) 0.046(3) 0.000(2) 0.016(2) 0.0018(19)
N6 0.042(2) 0.054(3) 0.046(3) 0.012(2) 0.015(2) 0.0127(18)
N7 0.052(2) 0.043(2) 0.047(3) 0.012(2) 0.017(2) 0.0131(19)
N8 0.046(2) 0.041(2) 0.045(3) 0.0086(19) 0.0147(19) 0.0081(18)
O1 0.0514(19) 0.054(2) 0.046(2) 0.0088(17) 0.0079(17) 0.0185(16)
O2 0.061(2) 0.060(2) 0.048(2) 0.0057(19) 0.0123(18) -0.0129(18)
O3 0.067(2) 0.0477(19) 0.044(2) 0.0075(16) 0.0151(18) 0.0152(17)
O4 0.049(2) 0.069(2) 0.051(2) -0.0159(19) 0.0149(18) -0.0092(18)
O5 0.064(2) 0.055(2) 0.055(3) 0.0135(19) 0.0136(19) 0.0179(18)
O6 0.046(2) 0.062(2) 0.043(2) -0.0168(17) 0.0104(17) 0.0121(16)
O7 0.065(2) 0.045(2) 0.055(3) 0.0123(17) 0.018(2) 0.0091(17)
O8 0.0430(19) 0.065(2) 0.061(3) -0.014(2) 0.0164(18) -0.0130(18)
O9 0.060(2) 0.0467(19) 0.042(2) -0.0072(16) 0.0172(17) -0.0141(16)
P1 0.0531(7) 0.0438(7) 0.0425(8) -0.0064(6) 0.0130(6) 0.0115(6)
P2 0.0460(7) 0.0490(7) 0.0410(8) -0.0087(6) 0.0088(6) 0.0105(6)
P3 0.0471(7) 0.0510(7) 0.0384(8) 0.0091(6) 0.0124(6) -0.0089(6)

loop_
_atom_type_symbol
_atom_type_description
_atom_type_scat_dispersion_real
_atom_type_scat_dispersion_imag
_atom_type_scat_source
C C 0.0033 0.0016 'International Tables Vol C Tables 4.2.6.8 and 6.1.1.4'
H H 0.0000 0.0000 'International Tables Vol C Tables 4.2.6.8 and 6.1.1.4'
N N 0.0061 0.0033 'International Tables Vol C Tables 4.2.6.8 and 6.1.1.4'
O O 0.0106 0.0060 'International Tables Vol C Tables 4.2.6.8 and 6.1.1.4'
P P 0.1023 0.0942 'International Tables Vol C Tables 4.2.6.8 and 6.1.1.4'
Co Co 0.3494 0.9721 'International Tables Vol C Tables 4.2.6.8 and 6.1.1.4'
Gd Gd -0.1653 3.9035 'International Tables Vol C Tables 4.2.6.8 and 6.1.1.4'

loop_
_geom_angle_atom_site_label_1
_geom_angle_atom_site_label_2
_geom_angle_atom_site_label_3
_geom_angle
C2 C1 C5 109.0(5)
C2 C1 Co1 70.6(3)
C5 C1 Co1 69.5(3)
C2 C1 H1 125.5
C5 C1 H1 125.5
Co1 C1 H1 125.5
C3 C2 C1 108.4(5)
C3 C2 Co1 70.2(3)
C1 C2 Co1 70.1(3)
C3 C2 H2 125.8
C1 C2 H2 125.8
Co1 C2 H2 125.8
C2 C3 C4 108.3(5)
C2 C3 Co1 71.6(3)
C4 C3 Co1 70.0(3)
C2 C3 H3 125.9
C4 C3 H3 125.9
Co1 C3 H3 125.9
C3 C4 C5 109.8(5)
C3 C4 Co1 70.4(3)
C5 C4 Co1 70.3(3)
C3 C4 H4 125.1
C5 C4 H4 125.1
Co1 C4 H4 125.1
C4 C5 C1 104.4(5)
C4 C5 Co1 69.9(3)
C1 C5 Co1 70.3(3)
C4 C5 H5 127.7
C1 C5 H5 127.7
Co1 C5 H5 127.7
O1 C6 C7 112.0(5)
O1 C6 H6A 109.2
C7 C6 H6A 109.2
O1 C6 H6B 109.2
C7 C6 H6B 109.2
H6A C6 H6B 107.9
C6 C7 H7A 109.5
C6 C7 H7B 109.5
H7A C7 H7B 109.5
C6 C7 H7C 109.5
H7A C7 H7C 109.5
H7B C7 H7C 109.5
O2 C8 C9 115.6(5)
O2 C8 H8A 108.4
C9 C8 H8A 108.4
O2 C8 H8B 108.4
C9 C8 H8B 108.4
H8A C8 H8B 107.5
C8 C9 H9A 109.5
C8 C9 H9B 109.5
H9A C9 H9B 109.5
C8 C9 H9C 109.5
H9A C9 H9C 109.5
H9B C9 H9C 109.5
O4 C10 C11 109.7(5)
O4 C10 H10A 109.7
C11 C10 H10A 109.7
O4 C10 H10B 109.7
C11 C10 H10B 109.7
H10A C10 H10B 108.2
C10 C11 H11A 109.5
C10 C11 H11B 109.5
H11A C11 H11B 109.5
C10 C11 H11C 109.5
H11A C11 H11C 109.5
H11B C11 H11C 109.5
O5 C12 C13 116.4(6)
O5 C12 H12A 108.2
C13 C12 H12A 108.2
O5 C12 H12B 108.2
C13 C12 H12B 108.2
H12A C12 H12B 107.3
C12 C13 H13A 109.5
C12 C13 H13B 109.5
H13A C13 H13B 109.5
C12 C13 H13C 109.5
H13A C13 H13C 109.5
H13B C13 H13C 109.5
O7 C14 C15 118.5(5)
O7 C14 H14A 107.7
C15 C14 H14A 107.7
O7 C14 H14B 107.7
C15 C14 H14B 107.7
H14A C14 H14B 107.1
C14 C15 H15A 109.5
C14 C15 H15B 109.5
H15A C15 H15B 109.5
C14 C15 H15C 109.5
H15A C15 H15C 109.5
H15B C15 H15C 109.5
O8 C16 C17 114.9(5)
O8 C16 H16A 108.6
C17 C16 H16A 108.6
O8 C16 H16B 108.6
C17 C16 H16B 108.6
H16A C16 H16B 107.5
C16 C17 H17A 109.5
C16 C17 H17B 109.5
H17A C17 H17B 109.5
C16 C17 H17C 109.5
H17A C17 H17C 109.5
H17B C17 H17C 109.5
N8 C18 N1 126.5(5)
N8 C18 C19 124.2(5)
N1 C18 C19 109.1(4)
C24 C19 C20 120.8(5)
C24 C19 C18 107.3(4)
C20 C19 C18 131.9(5)
C19 C20 C21 115.5(5)
C19 C20 H20 122.3
C21 C20 H20 122.3
C22 C21 C20 122.8(5)
C22 C21 H21 118.6
C20 C21 H21 118.6
C21 C22 C23 120.5(5)
C21 C22 H22 119.7
C23 C22 H22 119.7
C24 C23 C22 118.3(5)
C24 C23 H23 120.8
C22 C23 H23 120.8
C23 C24 C19 122.0(5)
C23 C24 C25 133.4(5)
C19 C24 C25 104.5(4)
N1 C25 N2 127.4(4)
N1 C25 C24 111.9(4)
N2 C25 C24 120.6(5)
N2 C26 N3 128.5(4)
N2 C26 C27 120.3(4)
N3 C26 C27 111.1(4)
C28 C27 C32 122.5(5)
C28 C27 C26 132.1(5)
C32 C27 C26 105.4(4)
C27 C28 C29 114.7(5)
C27 C28 H28 122.6
C29 C28 H28 122.6
C30 C29 C28 124.0(5)
C30 C29 H29 118.0
C28 C29 H29 118.0
C29 C30 C31 121.8(5)
C29 C30 H30 119.1
C31 C30 H30 119.1
C32 C31 C30 114.6(5)
C32 C31 H31 122.7
C30 C31 H31 122.7
C31 C32 C27 122.3(5)
C31 C32 C33 131.5(5)
C27 C32 C33 106.1(4)
N4 C33 N3 127.2(5)
N4 C33 C32 123.1(4)
N3 C33 C32 109.6(4)
N4 C34 N5 128.6(4)
N4 C34 C35 123.3(4)
N5 C34 C35 108.1(4)
C40 C35 C36 124.0(5)
C40 C35 C34 106.9(4)
C36 C35 C34 129.1(5)
C37 C36 C35 111.0(5)
C37 C36 H36 124.5
C35 C36 H36 124.5
C38 C37 C36 125.7(5)
C38 C37 H37 117.1
C36 C37 H37 117.1
C39 C38 C37 120.5(5)
C39 C38 H38 119.7
C37 C38 H38 119.7
C40 C39 C38 115.7(6)
C40 C39 H39 122.1
C38 C39 H39 122.1
C35 C40 C39 123.0(5)
C35 C40 C41 106.5(4)
C39 C40 C41 130.6(5)
N6 C41 N5 127.6(5)
N6 C41 C40 123.2(5)
N5 C41 C40 109.2(5)
N6 C42 N7 127.0(5)
N6 C42 C43 123.5(5)
N7 C42 C43 109.4(5)
C48 C43 C44 118.9(5)
C48 C43 C42 107.3(4)
C44 C43 C42 133.6(5)
C45 C44 C43 118.5(5)
C45 C44 H44 120.8
C43 C44 H44 120.8
C46 C45 C44 121.4(5)
C46 C45 H45 119.3
C44 C45 H45 119.3
C45 C46 C47 122.4(5)
C45 C46 H46 118.8
C47 C46 H46 118.8
C46 C47 C48 114.8(5)
C46 C47 H47 122.6
C48 C47 H47 122.6
C43 C48 C47 123.9(5)
C43 C48 C49 107.6(4)
C47 C48 C49 128.5(5)
N8 C49 N7 128.5(4)
N8 C49 C48 124.5(5)
N7 C49 C48 106.7(5)
C4 Co1 C3 39.6(2)
C4 Co1 C5 39.8(2)
C3 Co1 C5 67.4(2)
C4 Co1 C1 65.4(2)
C3 Co1 C1 65.3(2)
C5 Co1 C1 40.2(2)
C4 Co1 C2 65.2(2)
C3 Co1 C2 38.2(2)
C5 Co1 C2 67.3(2)
C1 Co1 C2 39.3(2)
C4 Co1 P3 137.30(16)
C3 Co1 P3 154.97(17)
C5 Co1 P3 99.18(16)
C1 Co1 P3 90.61(16)
C2 Co1 P3 117.85(16)
C4 Co1 P2 130.11(16)
C3 Co1 P2 95.28(16)
C5 Co1 P2 159.51(15)
C1 Co1 P2 123.57(18)
C2 Co1 P2 92.38(16)
P3 Co1 P2 92.50(6)
C4 Co1 P1 90.23(16)
C3 Co1 P1 111.67(16)
C5 Co1 P1 105.43(15)
C1 Co1 P1 145.36(17)
C2 Co1 P1 149.85(16)
P3 Co1 P1 91.92(6)
P2 Co1 P1 90.83(6)
O3 Gd1 O9 79.05(12)
O3 Gd1 O6 80.06(12)
O9 Gd1 O6 81.66(14)
O3 Gd1 N3 160.65(14)
O9 Gd1 N3 98.25(14)
O6 Gd1 N3 80.58(13)
O3 Gd1 N5 124.48(14)
O9 Gd1 N5 77.30(14)
O6 Gd1 N5 142.86(14)
N3 Gd1 N5 72.67(14)
O3 Gd1 N1 104.83(14)
O9 Gd1 N1 161.76(13)
O6 Gd1 N1 81.50(14)
N3 Gd1 N1 72.06(14)
N5 Gd1 N1 112.95(15)
O3 Gd1 N7 83.04(14)
O9 Gd1 N7 125.73(14)
O6 Gd1 N7 144.05(14)
N3 Gd1 N7 113.12(15)
N5 Gd1 N7 71.90(15)
N1 Gd1 N7 72.49(14)
C25 N1 C18 106.9(4)
C25 N1 Gd1 125.8(3)
C18 N1 Gd1 123.1(3)
C26 N2 C25 122.5(4)
C26 N3 C33 107.8(4)
C26 N3 Gd1 124.6(3)
C33 N3 Gd1 123.0(3)
C33 N4 C34 123.8(4)
C34 N5 C41 109.1(4)
C34 N5 Gd1 119.9(3)
C41 N5 Gd1 122.9(3)
C41 N6 C42 123.9(4)
C49 N7 C42 108.9(4)
C49 N7 Gd1 122.8(3)
C42 N7 Gd1 124.2(3)
C49 N8 C18 124.9(4)
C6 O1 P1 120.9(4)
C8 O2 P1 126.9(4)
P1 O3 Gd1 134.4(2)
C10 O4 P2 118.8(3)
C12 O5 P2 123.1(4)
P2 O6 Gd1 138.3(2)
C14 O7 P3 119.3(4)
C16 O8 P3 128.2(4)
P3 O9 Gd1 135.9(2)
O3 P1 O2 107.3(2)
O3 P1 O1 107.8(2)
O2 P1 O1 104.4(2)
O3 P1 Co1 120.85(14)
O2 P1 Co1 109.47(15)
O1 P1 Co1 105.91(15)
O6 P2 O5 109.7(2)
O6 P2 O4 109.0(2)
O5 P2 O4 100.6(2)
O6 P2 Co1 117.92(16)
O5 P2 Co1 110.42(17)
O4 P2 Co1 107.81(15)
O9 P3 O8 108.4(2)
O9 P3 O7 108.3(2)
O8 P3 O7 103.5(2)
O9 P3 Co1 119.91(15)
O8 P3 Co1 108.81(16)
O7 P3 Co1 106.78(16)

loop_
_geom_bond_atom_site_label_1
_geom_bond_atom_site_label_2
_geom_bond_distance
C1 C2 1.410(8)
C1 C5 1.434(7)
C1 Co1 2.091(6)
C1 H1 0.9800
C2 C3 1.367(8)
C2 Co1 2.098(5)
C2 H2 0.9800
C3 C4 1.406(7)
C3 Co1 2.081(5)
C3 H3 0.9800
C4 C5 1.416(8)
C4 Co1 2.076(5)
C4 H4 0.9800
C5 Co1 2.081(5)
C5 H5 0.9800
C6 O1 1.378(6)
C6 C7 1.514(8)
C6 H6A 0.9700
C6 H6B 0.9700
C7 H7A 0.9600
C7 H7B 0.9600
C7 H7C 0.9600
C8 O2 1.357(6)
C8 C9 1.515(8)
C8 H8A 0.9700
C8 H8B 0.9700
C9 H9A 0.9600
C9 H9B 0.9600
C9 H9C 0.9600
C10 O4 1.444(7)
C10 C11 1.509(7)
C10 H10A 0.9700
C10 H10B 0.9700
C11 H11A 0.9600
C11 H11B 0.9600
C11 H11C 0.9600
C12 O5 1.416(7)
C12 C13 1.474(8)
C12 H12A 0.9700
C12 H12B 0.9700
C13 H13A 0.9600
C13 H13B 0.9600
C13 H13C 0.9600
C14 O7 1.413(7)
C14 C15 1.476(7)
C14 H14A 0.9700
C14 H14B 0.9700
C15 H15A 0.9600
C15 H15B 0.9600
C15 H15C 0.9600
C16 O8 1.417(6)
C16 C17 1.510(8)
C16 H16A 0.9700
C16 H16B 0.9700
C17 H17A 0.9600
C17 H17B 0.9600
C17 H17C 0.9600
C18 N8 1.336(6)
C18 N1 1.387(6)
C18 C19 1.455(7)
C19 C24 1.397(7)
C19 C20 1.404(7)
C20 C21 1.422(7)
C20 H20 0.9300
C21 C22 1.364(8)
C21 H21 0.9300
C22 C23 1.388(7)
C22 H22 0.9300
C23 C24 1.367(7)
C23 H23 0.9300
C24 C25 1.461(6)
C25 N1 1.345(6)
C25 N2 1.347(6)
C26 N2 1.339(6)
C26 N3 1.359(7)
C26 C27 1.439(7)
C27 C28 1.390(7)
C27 C32 1.415(7)
C28 C29 1.391(7)
C28 H28 0.9300
C29 C30 1.372(7)
C29 H29 0.9300
C30 C31 1.431(7)
C30 H30 0.9300
C31 C32 1.388(7)
C31 H31 0.9300
C32 C33 1.455(6)
C33 N4 1.320(6)
C33 N3 1.367(6)
C34 N4 1.324(7)
C34 N5 1.365(7)
C34 C35 1.484(6)
C35 C40 1.390(8)
C35 C36 1.432(7)
C36 C37 1.420(7)
C36 H36 0.9300
C37 C38 1.410(8)
C37 H37 0.9300
C38 C39 1.401(7)
C38 H38 0.9300
C39 C40 1.398(7)
C39 H39 0.9300
C40 C41 1.459(7)
C41 N6 1.305(6)
C41 N5 1.378(6)
C42 N6 1.352(7)
C42 N7 1.375(6)
C42 C43 1.412(7)
C43 C48 1.363(7)
C43 C44 1.402(7)
C44 C45 1.398(7)
C44 H44 0.9300
C45 C46 1.373(8)
C45 H45 0.9300
C46 C47 1.386(7)
C46 H46 0.9300
C47 C48 1.437(7)
C47 H47 0.9300
C48 C49 1.471(7)
C49 N8 1.304(7)
C49 N7 1.366(7)
Co1 P3 2.1602(15)
Co1 P2 2.1739(15)
Co1 P1 2.1741(16)
Gd1 O3 2.257(3)
Gd1 O9 2.262(4)
Gd1 O6 2.263(4)
Gd1 N3 2.363(4)
Gd1 N5 2.371(4)
Gd1 N1 2.381(4)
Gd1 N7 2.396(4)
O1 P1 1.619(4)
O2 P1 1.600(4)
O3 P1 1.521(4)
O4 P2 1.592(4)
O5 P2 1.592(4)
O6 P2 1.498(4)
O7 P3 1.621(4)
O8 P3 1.580(4)
O9 P3 1.506(4)

loop_
_geom_torsion_atom_site_label_1
_geom_torsion_atom_site_label_2
_geom_torsion_atom_site_label_3
_geom_torsion_atom_site_label_4
_geom_torsion
C5 C1 C2 C3 1.0(7)
Co1 C1 C2 C3 60.0(4)
C5 C1 C2 Co1 -59.1(4)
C1 C2 C3 C4 0.8(6)
Co1 C2 C3 C4 60.7(4)
C1 C2 C3 Co1 -59.9(4)
C2 C3 C4 C5 -2.3(6)
Co1 C3 C4 C5 59.4(4)
C2 C3 C4 Co1 -61.7(4)
C3 C4 C5 C1 2.8(6)
Co1 C4 C5 C1 62.3(4)
C3 C4 C5 Co1 -59.5(4)
C2 C1 C5 C4 -2.3(6)
Co1 C1 C5 C4 -62.0(4)
C2 C1 C5 Co1 59.7(4)
N8 C18 C19 C24 -172.4(5)
N1 C18 C19 C24 2.9(6)
N8 C18 C19 C20 4.7(9)
N1 C18 C19 C20 179.9(5)
C24 C19 C20 C21 3.0(8)
C18 C19 C20 C21 -173.7(6)
C19 C20 C21 C22 -0.6(9)
C20 C21 C22 C23 -3.4(9)
C21 C22 C23 C24 4.7(8)
C22 C23 C24 C19 -2.3(8)
C22 C23 C24 C25 172.2(6)
C20 C19 C24 C23 -1.7(8)
C18 C19 C24 C23 175.8(5)
C20 C19 C24 C25 -177.6(5)
C18 C19 C24 C25 -0.1(5)
C23 C24 C25 N1 -178.0(6)
C19 C24 C25 N1 -2.8(6)
C23 C24 C25 N2 0.4(9)
C19 C24 C25 N2 175.6(5)
N2 C26 C27 C28 6.6(10)
N3 C26 C27 C28 -178.1(6)
N2 C26 C27 C32 -173.2(5)
N3 C26 C27 C32 2.1(6)
C32 C27 C28 C29 -1.8(9)
C26 C27 C28 C29 178.5(6)
C27 C28 C29 C30 1.2(9)
C28 C29 C30 C31 -0.5(10)
C29 C30 C31 C32 0.3(9)
C30 C31 C32 C27 -0.9(8)
C30 C31 C32 C33 -178.1(5)
C28 C27 C32 C31 1.8(9)
C26 C27 C32 C31 -178.4(5)
C28 C27 C32 C33 179.6(5)
C26 C27 C32 C33 -0.6(6)
C31 C32 C33 N4 -6.5(9)
C27 C32 C33 N4 176.0(5)
C31 C32 C33 N3 176.5(6)
C27 C32 C33 N3 -1.1(6)
N4 C34 C35 C40 -174.2(5)
N5 C34 C35 C40 4.6(6)
N4 C34 C35 C36 4.6(9)
N5 C34 C35 C36 -176.6(5)
C40 C35 C36 C37 -1.1(8)
C34 C35 C36 C37 -179.7(5)
C35 C36 C37 C38 2.4(8)
C36 C37 C38 C39 -3.2(9)
C37 C38 C39 C40 2.2(9)
C36 C35 C40 C39 0.5(9)
C34 C35 C40 C39 179.3(5)
C36 C35 C40 C41 179.4(5)
C34 C35 C40 C41 -1.8(6)
C38 C39 C40 C35 -1.0(9)
C38 C39 C40 C41 -179.6(6)
C35 C40 C41 N6 177.5(5)
C39 C40 C41 N6 -3.7(10)
C35 C40 C41 N5 -1.6(6)
C39 C40 C41 N5 177.2(6)
N6 C42 C43 C48 -177.3(5)
N7 C42 C43 C48 2.2(6)
N6 C42 C43 C44 -1.9(10)
N7 C42 C43 C44 177.6(6)
C48 C43 C44 C45 -2.4(8)
C42 C43 C44 C45 -177.4(6)
C43 C44 C45 C46 1.2(8)
C44 C45 C46 C47 -0.3(9)
C45 C46 C47 C48 0.4(8)
C44 C43 C48 C47 2.7(8)
C42 C43 C48 C47 178.9(5)
C44 C43 C48 C49 -177.6(5)
C42 C43 C48 C49 -1.4(6)
C46 C47 C48 C43 -1.7(8)
C46 C47 C48 C49 178.7(5)
C43 C48 C49 N8 174.1(5)
C47 C48 C49 N8 -6.2(9)
C43 C48 C49 N7 0.1(6)
C47 C48 C49 N7 179.8(5)
C5 C4 Co1 C3 -120.7(5)
C3 C4 Co1 C5 120.7(5)
C3 C4 Co1 C1 80.4(4)
C5 C4 Co1 C1 -40.3(3)
C3 C4 Co1 C2 36.9(3)
C5 C4 Co1 C2 -83.7(3)
C3 C4 Co1 P3 141.8(3)
C5 C4 Co1 P3 21.2(4)
C3 C4 Co1 P2 -33.8(4)
C5 C4 Co1 P2 -154.5(3)
C3 C4 Co1 P1 -125.1(3)
C5 C4 Co1 P1 114.3(3)
C2 C3 Co1 C4 118.2(5)
C2 C3 Co1 C5 81.5(4)
C4 C3 Co1 C5 -36.6(3)
C2 C3 Co1 C1 37.5(3)
C4 C3 Co1 C1 -80.7(4)
C4 C3 Co1 C2 -118.2(5)
C2 C3 Co1 P3 20.4(6)
C4 C3 Co1 P3 -97.7(4)
C2 C3 Co1 P2 -87.1(3)
C4 C3 Co1 P2 154.7(3)
C2 C3 Co1 P1 179.9(3)
C4 C3 Co1 P1 61.7(3)
C1 C5 Co1 C4 -114.4(4)
C4 C5 Co1 C3 36.4(3)
C1 C5 Co1 C3 -78.0(3)
C4 C5 Co1 C1 114.4(4)
C4 C5 Co1 C2 77.9(3)
C1 C5 Co1 C2 -36.5(3)
C4 C5 Co1 P3 -165.6(3)
C1 C5 Co1 P3 80.0(3)
C4 C5 Co1 P2 70.4(6)
C1 C5 Co1 P2 -44.0(6)
C4 C5 Co1 P1 -71.1(3)
C1 C5 Co1 P1 174.5(3)
C2 C1 Co1 C4 -80.1(3)
C5 C1 Co1 C4 39.9(3)
C2 C1 Co1 C3 -36.4(3)
C5 C1 Co1 C3 83.6(3)
C2 C1 Co1 C5 -120.0(4)
C5 C1 Co1 C2 120.0(4)
C2 C1 Co1 P3 136.4(3)
C5 C1 Co1 P3 -103.6(3)
C2 C1 Co1 P2 43.0(4)
C5 C1 Co1 P2 163.0(3)
C2 C1 Co1 P1 -129.3(3)
C5 C1 Co1 P1 -9.3(5)
C3 C2 Co1 C4 -38.2(3)
C1 C2 Co1 C4 80.9(3)
C1 C2 Co1 C3 119.1(5)
C3 C2 Co1 C5 -81.8(4)
C1 C2 Co1 C5 37.3(3)
C3 C2 Co1 C1 -119.1(5)
C3 C2 Co1 P3 -170.4(3)
C1 C2 Co1 P3 -51.2(3)
C3 C2 Co1 P2 95.5(3)
C1 C2 Co1 P2 -145.3(3)
C3 C2 Co1 P1 -0.2(5)
C1 C2 Co1 P1 118.9(4)
N2 C25 N1 C18 -173.6(5)
C24 C25 N1 C18 4.6(6)
N2 C25 N1 Gd1 29.0(7)
C24 C25 N1 Gd1 -152.7(3)
N8 C18 N1 C25 170.5(5)
C19 C18 N1 C25 -4.6(6)
N8 C18 N1 Gd1 -31.4(7)
C19 C18 N1 Gd1 153.5(3)
O3 Gd1 N1 C25 119.5(4)
O9 Gd1 N1 C25 19.4(7)
O6 Gd1 N1 C25 42.2(4)
N3 Gd1 N1 C25 -40.6(4)
N5 Gd1 N1 C25 -102.1(4)
N7 Gd1 N1 C25 -163.0(4)
O3 Gd1 N1 C18 -34.4(4)
O9 Gd1 N1 C18 -134.5(4)
O6 Gd1 N1 C18 -111.7(4)
N3 Gd1 N1 C18 165.5(4)
N5 Gd1 N1 C18 104.0(4)
N7 Gd1 N1 C18 43.1(4)
N3 C26 N2 C25 -3.6(9)
C27 C26 N2 C25 170.8(5)
N1 C25 N2 C26 5.0(9)
C24 C25 N2 C26 -173.1(5)
N2 C26 N3 C33 172.0(5)
C27 C26 N3 C33 -2.8(6)
N2 C26 N3 Gd1 -31.6(8)
C27 C26 N3 Gd1 153.6(4)
N4 C33 N3 C26 -174.5(5)
C32 C33 N3 C26 2.4(6)
N4 C33 N3 Gd1 28.6(7)
C32 C33 N3 Gd1 -154.5(3)
O3 Gd1 N3 C26 -42.6(7)
O9 Gd1 N3 C26 -123.0(4)
O6 Gd1 N3 C26 -43.0(4)
N5 Gd1 N3 C26 163.1(5)
N1 Gd1 N3 C26 41.1(4)
N7 Gd1 N3 C26 102.2(4)
O3 Gd1 N3 C33 110.4(5)
O9 Gd1 N3 C33 29.9(4)
O6 Gd1 N3 C33 110.0(4)
N5 Gd1 N3 C33 -43.9(4)
N1 Gd1 N3 C33 -166.0(4)
N7 Gd1 N3 C33 -104.8(4)
N3 C33 N4 C34 8.0(9)
C32 C33 N4 C34 -168.5(5)
N5 C34 N4 C33 -2.5(9)
C35 C34 N4 C33 176.0(5)
N4 C34 N5 C41 173.0(5)
C35 C34 N5 C41 -5.7(6)
N4 C34 N5 Gd1 -37.4(7)
C35 C34 N5 Gd1 143.9(3)
N6 C41 N5 C34 -174.5(5)
C40 C41 N5 C34 4.6(6)
N6 C41 N5 Gd1 37.1(8)
C40 C41 N5 Gd1 -143.9(4)
O3 Gd1 N5 C34 -123.3(4)
O9 Gd1 N5 C34 -56.4(4)
O6 Gd1 N5 C34 0.7(5)
N3 Gd1 N5 C34 46.6(4)
N1 Gd1 N5 C34 107.8(4)
N7 Gd1 N5 C34 168.9(4)
O3 Gd1 N5 C41 21.9(5)
O9 Gd1 N5 C41 88.9(4)
O6 Gd1 N5 C41 146.0(4)
N3 Gd1 N5 C41 -168.2(5)
N1 Gd1 N5 C41 -107.0(4)
N7 Gd1 N5 C41 -45.8(4)
N5 C41 N6 C42 3.6(9)
C40 C41 N6 C42 -175.3(5)
N7 C42 N6 C41 -10.1(9)
C43 C42 N6 C41 169.4(5)
N8 C49 N7 C42 -172.4(5)
C48 C49 N7 C42 1.3(6)
N8 C49 N7 Gd1 29.5(8)
C48 C49 N7 Gd1 -156.8(3)
N6 C42 N7 C49 177.3(5)
C43 C42 N7 C49 -2.2(6)
N6 C42 N7 Gd1 -25.0(7)
C43 C42 N7 Gd1 155.5(4)
O3 Gd1 N7 C49 65.7(4)
O9 Gd1 N7 C49 136.8(4)
O6 Gd1 N7 C49 3.4(5)
N3 Gd1 N7 C49 -103.2(4)
N5 Gd1 N7 C49 -164.5(4)
N1 Gd1 N7 C49 -42.3(4)
O3 Gd1 N7 C42 -89.0(4)
O9 Gd1 N7 C42 -17.9(5)
O6 Gd1 N7 C42 -151.3(3)
N3 Gd1 N7 C42 102.1(4)
N5 Gd1 N7 C42 40.8(4)
N1 Gd1 N7 C42 163.0(4)
N7 C49 N8 C18 7.5(9)
C48 C49 N8 C18 -165.2(5)
N1 C18 N8 C49 -6.6(9)
C19 C18 N8 C49 167.8(5)
C7 C6 O1 P1 -169.6(4)
C9 C8 O2 P1 -166.0(4)
O9 Gd1 O3 P1 45.1(3)
O6 Gd1 O3 P1 -38.2(3)
N3 Gd1 O3 P1 -38.6(6)
N5 Gd1 O3 P1 111.3(3)
N1 Gd1 O3 P1 -116.6(3)
N7 Gd1 O3 P1 173.7(3)
C11 C10 O4 P2 179.0(4)
C13 C12 O5 P2 -174.5(5)
O3 Gd1 O6 P2 42.8(3)
O9 Gd1 O6 P2 -37.5(3)
N3 Gd1 O6 P2 -137.3(4)
N5 Gd1 O6 P2 -93.3(4)
N1 Gd1 O6 P2 149.6(4)
N7 Gd1 O6 P2 106.0(4)
C15 C14 O7 P3 141.2(5)
C17 C16 O8 P3 146.2(5)
O3 Gd1 O9 P3 -48.6(3)
O6 Gd1 O9 P3 32.8(3)
N3 Gd1 O9 P3 111.9(3)
N5 Gd1 O9 P3 -178.0(3)
N1 Gd1 O9 P3 55.6(6)
N7 Gd1 O9 P3 -121.7(3)
Gd1 O3 P1 O2 122.2(3)
Gd1 O3 P1 O1 -126.0(3)
Gd1 O3 P1 Co1 -4.2(4)
C8 O2 P1 O3 -0.7(5)
C8 O2 P1 O1 -114.9(5)
C8 O2 P1 Co1 132.1(4)
C6 O1 P1 O3 -37.3(5)
C6 O1 P1 O2 76.6(4)
C6 O1 P1 Co1 -167.9(4)
C4 Co1 P1 O3 179.3(2)
C3 Co1 P1 O3 145.2(2)
C5 Co1 P1 O3 -143.5(2)
C1 Co1 P1 O3 -137.3(3)
C2 Co1 P1 O3 145.3(4)
P3 Co1 P1 O3 -43.4(2)
P2 Co1 P1 O3 49.1(2)
C4 Co1 P1 O2 53.9(2)
C3 Co1 P1 O2 19.8(2)
C5 Co1 P1 O2 91.2(2)
C1 Co1 P1 O2 97.4(3)
C2 Co1 P1 O2 20.0(4)
P3 Co1 P1 O2 -168.72(17)
P2 Co1 P1 O2 -76.19(17)
C4 Co1 P1 O1 -58.1(2)
C3 Co1 P1 O1 -92.2(2)
C5 Co1 P1 O1 -20.8(2)
C1 Co1 P1 O1 -14.6(3)
C2 Co1 P1 O1 -92.0(4)
P3 Co1 P1 O1 79.28(16)
P2 Co1 P1 O1 171.81(15)
Gd1 O6 P2 O5 126.1(3)
Gd1 O6 P2 O4 -124.7(3)
Gd1 O6 P2 Co1 -1.4(4)
C12 O5 P2 O6 -5.0(6)
C12 O5 P2 O4 -119.7(5)
C12 O5 P2 Co1 126.6(5)
C10 O4 P2 O6 -42.8(5)
C10 O4 P2 O5 72.4(4)
C10 O4 P2 Co1 -171.9(4)
C4 Co1 P2 O6 -137.0(3)
C3 Co1 P2 O6 -157.9(2)
C5 Co1 P2 O6 170.9(5)
C1 Co1 P2 O6 138.3(2)
C2 Co1 P2 O6 164.0(2)
P3 Co1 P2 O6 45.94(19)
P1 Co1 P2 O6 -46.02(19)
C4 Co1 P2 O5 95.9(3)
C3 Co1 P2 O5 75.0(2)
C5 Co1 P2 O5 43.8(5)
C1 Co1 P2 O5 11.2(3)
C2 Co1 P2 O5 36.8(2)
P3 Co1 P2 O5 -81.18(18)
P1 Co1 P2 O5 -173.14(18)
C4 Co1 P2 O4 -13.1(3)
C3 Co1 P2 O4 -34.0(2)
C5 Co1 P2 O4 -65.2(5)
C1 Co1 P2 O4 -97.8(2)
C2 Co1 P2 O4 -72.2(2)
P3 Co1 P2 O4 169.81(17)
P1 Co1 P2 O4 77.85(17)
Gd1 O9 P3 O8 134.2(3)
Gd1 O9 P3 O7 -114.2(3)
Gd1 O9 P3 Co1 8.6(4)
C16 O8 P3 O9 -1.1(5)
C16 O8 P3 O7 -115.9(5)
C16 O8 P3 Co1 130.8(5)
C14 O7 P3 O9 -45.4(5)
C14 O7 P3 O8 69.4(4)
C14 O7 P3 Co1 -175.8(4)
C4 Co1 P3 O9 133.8(3)
C3 Co1 P3 O9 -157.7(4)
C5 Co1 P3 O9 147.3(2)
C1 Co1 P3 O9 -173.2(3)
C2 Co1 P3 O9 -143.6(2)
P2 Co1 P3 O9 -49.58(19)
P1 Co1 P3 O9 41.34(19)
C4 Co1 P3 O8 8.3(3)
C3 Co1 P3 O8 76.8(4)
C5 Co1 P3 O8 21.8(2)
C1 Co1 P3 O8 61.3(2)
C2 Co1 P3 O8 90.9(2)
P2 Co1 P3 O8 -175.05(18)
P1 Co1 P3 O8 -84.13(18)
C4 Co1 P3 O7 -102.8(3)
C3 Co1 P3 O7 -34.3(4)
C5 Co1 P3 O7 -89.3(2)
C1 Co1 P3 O7 -49.8(3)
C2 Co1 P3 O7 -20.2(3)
P2 Co1 P3 O7 73.85(18)
P1 Co1 P3 O7 164.77(18)
